data_4341269
loop_
_publ_author_name
'Schnaars, David D.'
'Wilson, Richard E.'

_publ_section_title
;
 Lattice Solvent and Crystal Phase Effects on the Vibrational Spectra of
 UO2Cl4(2-).
;
_journal_issue 20
_journal_name_full 'Inorganic chemistry'
_journal_page_first 11036
_journal_page_last 11045
_journal_paper_doi 10.1021/ic501553m
_journal_volume 53
_journal_year 2014
_chemical_formula_sum 'C48 H40 Cl4 O2 P2 U'
_chemical_formula_weight 1090.57
_chemical_name_systematic
; 
 ? 
;
_space_group_IT_number 14
_symmetry_cell_setting monoclinic
_symmetry_space_group_name_Hall '-P 2ybc'
_symmetry_space_group_name_H-M 'P 1 21/c 1'
_atom_sites_solution_hydrogens geom
_atom_sites_solution_primary direct
_atom_sites_solution_secondary difmap
_audit_creation_method SHELXL-97
_cell_angle_alpha 90.00
_cell_angle_beta 124.158(3)
_cell_angle_gamma 90.00
_cell_formula_units_Z 2
_cell_length_a 12.9364(8)
_cell_length_b 10.7145(6)
_cell_length_c 19.5933(9)
_cell_measurement_reflns_used 6490
_cell_measurement_temperature 100(2)
_cell_measurement_theta_max 30.03
_cell_measurement_theta_min 2.14
_cell_volume 2247.3(2)
_computing_structure_refinement 'SHELXL-97 (Sheldrick, 2008)'
_computing_structure_solution 'SHELXS-97 (Sheldrick, 2008)'
_diffrn_ambient_temperature 100(2)
_diffrn_measured_fraction_theta_full 0.986
_diffrn_measured_fraction_theta_max 0.986
_diffrn_measurement_device_type 'BRUKER APEX II'
_diffrn_measurement_method '0.5 deg w/ exposures'
_diffrn_radiation_monochromator graphite
_diffrn_radiation_source 'fine-focus sealed tube'
_diffrn_radiation_type MoK\a
_diffrn_radiation_wavelength 0.71073
_diffrn_reflns_av_R_equivalents 0.0501
_diffrn_reflns_av_sigmaI/netI 0.0423
_diffrn_reflns_limit_h_max 18
_diffrn_reflns_limit_h_min -18
_diffrn_reflns_limit_k_max 15
_diffrn_reflns_limit_k_min -14
_diffrn_reflns_limit_l_max 27
_diffrn_reflns_limit_l_min -27
_diffrn_reflns_number 31504
_diffrn_reflns_theta_full 30.03
_diffrn_reflns_theta_max 30.03
_diffrn_reflns_theta_min 2.14
_exptl_absorpt_coefficient_mu 3.958
_exptl_absorpt_correction_T_max 0.7943
_exptl_absorpt_correction_T_min 0.5700
_exptl_absorpt_correction_type multi-scan
_exptl_absorpt_process_details SADABS
_exptl_crystal_colour Yellow-Green
_exptl_crystal_density_diffrn 1.612
_exptl_crystal_density_method 'not measured'
_exptl_crystal_description Irregular
_exptl_crystal_F_000 1068
_exptl_crystal_size_max 0.16
_exptl_crystal_size_mid 0.09
_exptl_crystal_size_min 0.06
_refine_diff_density_max 0.725
_refine_diff_density_min -0.621
_refine_diff_density_rms 0.113
_refine_ls_extinction_method none
_refine_ls_goodness_of_fit_ref 1.011
_refine_ls_hydrogen_treatment constr
_refine_ls_matrix_type full
_refine_ls_number_parameters 259
_refine_ls_number_reflns 6490
_refine_ls_number_restraints 0
_refine_ls_restrained_S_all 1.011
_refine_ls_R_factor_all 0.0470
_refine_ls_R_factor_gt 0.0272
_refine_ls_shift/su_max 0.001
_refine_ls_shift/su_mean 0.000
_refine_ls_structure_factor_coef Fsqd
_refine_ls_weighting_details 'calc w=1/[\s^2^(Fo^2^)+(0.0227P)^2^+0.7775P] where P=(Fo^2^+2Fc^2^)/3'
_refine_ls_weighting_scheme calc
_refine_ls_wR_factor_gt 0.0517
_refine_ls_wR_factor_ref 0.0573
_reflns_number_gt 4880
_reflns_number_total 6490
_reflns_threshold_expression >2sigma(I)
_cod_data_source_file ic501553m_si_002.cif
_cod_data_source_block 2
_cod_depositor_comments
;
The following automatic conversions were performed:

'_symmetry_cell_setting' value 'Monoclinic' changed to 'monoclinic'
according to
/home/saulius/struct/COD-crude-data--automatic-downloads/rss-feeds/ACS/lib/dictionaries/cif_core.dic
dictionary named 'cif_core.dic' version 2.4.2 from 2011-04-26.

Automatic conversion script
Id: cif_fix_values 2827 2014-09-09 07:05:25Z andrius 

 Adding full bibliography for 4341268--4341273.cif.
;
_cod_original_sg_symbol_H-M P2(1)/c
_cod_database_code 4341269

loop_
_symmetry_equiv_pos_as_xyz
'x, y, z'
'-x, y+1/2, -z+1/2'
'-x, -y, -z'
'x, -y-1/2, z-1/2'

loop_
_atom_site_label
_atom_site_type_symbol
_atom_site_fract_x
_atom_site_fract_y
_atom_site_fract_z
_atom_site_U_iso_or_equiv
_atom_site_adp_type
_atom_site_occupancy
_atom_site_symmetry_multiplicity
_atom_site_calc_flag
_atom_site_refinement_flags
P1 P 0.15622(6) 0.70632(7) 0.62984(4) 0.01631(14) Uani 1 1 d .
C1 C 0.2382(2) 0.5631(3) 0.64457(16) 0.0165(5) Uani 1 1 d .
C2 C 0.2274(2) 0.5026(3) 0.57741(16) 0.0214(5) Uani 1 1 d .
H2 H 0.1780 0.5383 0.5239 0.026 Uiso 1 1 calc R
C3 C 0.2888(3) 0.3909(3) 0.58918(17) 0.0235(6) Uani 1 1 d .
H3 H 0.2820 0.3502 0.5438 0.028 Uiso 1 1 calc R
C4 C 0.3602(3) 0.3382(3) 0.66705(18) 0.0238(6) Uani 1 1 d .
H4 H 0.4026 0.2617 0.6748 0.029 Uiso 1 1 calc R
C5 C 0.3701(3) 0.3964(3) 0.73392(18) 0.0256(7) Uani 1 1 d .
H5 H 0.4179 0.3589 0.7870 0.031 Uiso 1 1 calc R
C6 C 0.3106(3) 0.5085(3) 0.72311(16) 0.0239(6) Uani 1 1 d .
H6 H 0.3186 0.5491 0.7690 0.029 Uiso 1 1 calc R
C7 C 0.0257(2) 0.6776(3) 0.63657(16) 0.0192(6) Uani 1 1 d .
C8 C -0.0116(3) 0.5578(3) 0.64026(16) 0.0205(6) Uani 1 1 d .
H8 H 0.0340 0.4878 0.6409 0.025 Uiso 1 1 calc R
C9 C -0.1159(3) 0.5404(3) 0.64303(19) 0.0281(7) Uani 1 1 d .
H9 H -0.1407 0.4585 0.6467 0.034 Uiso 1 1 calc R
C10 C -0.1830(3) 0.6421(3) 0.64045(18) 0.0310(8) Uani 1 1 d .
H10 H -0.2555 0.6297 0.6407 0.037 Uiso 1 1 calc R
C11 C -0.1462(3) 0.7618(3) 0.63756(18) 0.0290(7) Uani 1 1 d .
H11 H -0.1926 0.8313 0.6367 0.035 Uiso 1 1 calc R
C12 C -0.0416(3) 0.7804(3) 0.63598(18) 0.0265(7) Uani 1 1 d .
H12 H -0.0155 0.8627 0.6345 0.032 Uiso 1 1 calc R
C13 C 0.2539(2) 0.8174(2) 0.70891(16) 0.0171(5) Uani 1 1 d .
C14 C 0.2852(3) 0.7950(3) 0.78865(17) 0.0219(6) Uani 1 1 d .
H14 H 0.2526 0.7239 0.7994 0.026 Uiso 1 1 calc R
C15 C 0.3634(3) 0.8763(3) 0.85185(18) 0.0265(7) Uani 1 1 d .
H15 H 0.3858 0.8604 0.9063 0.032 Uiso 1 1 calc R
C16 C 0.4087(3) 0.9804(3) 0.83585(19) 0.0262(7) Uani 1 1 d .
H16 H 0.4621 1.0365 0.8793 0.031 Uiso 1 1 calc R
C17 C 0.3770(3) 1.0040(3) 0.7567(2) 0.0293(6) Uani 1 1 d .
H17 H 0.4082 1.0764 0.7460 0.035 Uiso 1 1 calc R
C18 C 0.2999(3) 0.9220(3) 0.69308(18) 0.0218(6) Uani 1 1 d .
H18 H 0.2787 0.9377 0.6389 0.026 Uiso 1 1 calc R
C19 C 0.1027(3) 0.7656(3) 0.52960(16) 0.0191(6) Uani 1 1 d .
C20 C 0.1893(3) 0.7867(3) 0.50972(17) 0.0233(6) Uani 1 1 d .
H20 H 0.2758 0.7740 0.5502 0.028 Uiso 1 1 calc R
C21 C 0.1498(3) 0.8258(3) 0.43161(18) 0.0297(7) Uani 1 1 d .
H21 H 0.2089 0.8401 0.4182 0.036 Uiso 1 1 calc R
C22 C 0.0235(3) 0.8443(3) 0.37274(19) 0.0342(8) Uani 1 1 d .
H22 H -0.0037 0.8713 0.3190 0.041 Uiso 1 1 calc R
C23 C -0.0627(3) 0.8238(3) 0.39135(19) 0.0349(8) Uani 1 1 d .
H23 H -0.1490 0.8359 0.3503 0.042 Uiso 1 1 calc R
C24 C -0.0243(3) 0.7854(3) 0.46998(19) 0.0264(7) Uani 1 1 d .
H24 H -0.0839 0.7728 0.4831 0.032 Uiso 1 1 calc R
U1 U 0.5000 0.5000 1.0000 0.01486(4) Uani 1 2 d S
Cl1 Cl 0.50072(7) 0.27151(6) 0.94582(4) 0.02151(14) Uani 1 1 d .
Cl2 Cl 0.62443(7) 0.58071(7) 0.93760(4) 0.02399(15) Uani 1 1 d .
O1 O 0.35592(18) 0.53208(17) 0.90525(11) 0.0195(4) Uani 1 1 d .

loop_
_atom_site_aniso_label
_atom_site_aniso_U_11
_atom_site_aniso_U_22
_atom_site_aniso_U_33
_atom_site_aniso_U_23
_atom_site_aniso_U_13
_atom_site_aniso_U_12
P1 0.0150(3) 0.0184(3) 0.0152(3) 0.0019(3) 0.0083(3) -0.0006(3)
C1 0.0167(13) 0.0177(14) 0.0163(13) -0.0014(11) 0.0100(11) -0.0034(11)
C2 0.0212(13) 0.0248(13) 0.0150(12) 0.0010(13) 0.0082(10) -0.0022(14)
C3 0.0310(17) 0.0215(15) 0.0194(14) -0.0068(12) 0.0150(13) -0.0042(13)
C4 0.0290(16) 0.0181(14) 0.0258(15) 0.0002(12) 0.0164(14) 0.0027(12)
C5 0.0329(17) 0.0252(16) 0.0172(14) 0.0043(12) 0.0130(13) 0.0076(13)
C6 0.0307(15) 0.0278(15) 0.0149(12) 0.0013(13) 0.0138(11) 0.0041(15)
C7 0.0148(13) 0.0285(16) 0.0140(13) -0.0009(11) 0.0080(11) -0.0025(11)
C8 0.0208(14) 0.0259(15) 0.0154(13) -0.0013(11) 0.0105(12) -0.0029(12)
C9 0.0245(16) 0.0380(18) 0.0238(15) -0.0020(13) 0.0148(14) -0.0093(13)
C10 0.0179(15) 0.055(2) 0.0213(15) 0.0004(15) 0.0118(13) -0.0056(15)
C11 0.0187(15) 0.044(2) 0.0244(16) 0.0014(14) 0.0121(13) 0.0072(14)
C12 0.0242(16) 0.0281(17) 0.0291(16) 0.0055(13) 0.0161(14) 0.0033(13)
C13 0.0151(13) 0.0165(13) 0.0194(13) 0.0019(11) 0.0095(11) 0.0019(10)
C14 0.0293(16) 0.0174(14) 0.0214(14) -0.0004(11) 0.0157(13) -0.0008(12)
C15 0.0335(17) 0.0248(16) 0.0190(15) -0.0020(12) 0.0133(14) 0.0053(13)
C16 0.0228(14) 0.0199(17) 0.0289(16) -0.0063(12) 0.0101(13) 0.0028(12)
C17 0.0288(15) 0.0198(14) 0.0401(17) -0.0011(16) 0.0198(14) -0.0031(15)
C18 0.0211(15) 0.0200(14) 0.0228(15) 0.0033(12) 0.0115(12) 0.0005(12)
C19 0.0200(14) 0.0207(14) 0.0131(13) 0.0028(11) 0.0073(11) -0.0016(11)
C20 0.0218(15) 0.0293(16) 0.0170(14) 0.0005(12) 0.0098(12) -0.0044(12)
C21 0.0363(18) 0.0332(18) 0.0211(15) -0.0026(13) 0.0170(14) -0.0131(14)
C22 0.043(2) 0.0328(18) 0.0172(15) 0.0026(13) 0.0106(15) -0.0088(16)
C23 0.0278(17) 0.038(2) 0.0217(16) 0.0104(14) 0.0034(14) 0.0012(15)
C24 0.0152(14) 0.0331(17) 0.0237(14) 0.0054(13) 0.0065(12) -0.0009(12)
U1 0.02116(7) 0.01265(6) 0.01235(6) -0.00027(6) 0.01036(5) -0.00015(7)
Cl1 0.0294(4) 0.0145(3) 0.0218(3) -0.0036(3) 0.0151(3) -0.0016(3)
Cl2 0.0354(4) 0.0204(3) 0.0262(4) 0.0003(3) 0.0235(3) -0.0022(3)
O1 0.0252(10) 0.0186(10) 0.0147(9) 0.0001(7) 0.0111(8) 0.0017(7)

loop_
_atom_type_symbol
_atom_type_description
_atom_type_scat_dispersion_real
_atom_type_scat_dispersion_imag
_atom_type_scat_source
C C 0.0033 0.0016 'International Tables Vol C Tables 4.2.6.8 and 6.1.1.4'
H H 0.0000 0.0000 'International Tables Vol C Tables 4.2.6.8 and 6.1.1.4'
Cl Cl 0.1484 0.1585 'International Tables Vol C Tables 4.2.6.8 and 6.1.1.4'
O O 0.0106 0.0060 'International Tables Vol C Tables 4.2.6.8 and 6.1.1.4'
P P 0.1023 0.0942 'International Tables Vol C Tables 4.2.6.8 and 6.1.1.4'
U U -9.6767 9.6646 'International Tables Vol C Tables 4.2.6.8 and 6.1.1.4'

loop_
_geom_angle_atom_site_label_1
_geom_angle_atom_site_label_2
_geom_angle_atom_site_label_3
_geom_angle
_geom_angle_site_symmetry_1
_geom_angle_site_symmetry_3
C19 P1 C7 109.96(13) . .
C19 P1 C13 111.27(13) . .
C7 P1 C13 106.66(13) . .
C19 P1 C1 107.99(13) . .
C7 P1 C1 109.72(13) . .
C13 P1 C1 111.25(12) . .
C2 C1 C6 119.4(3) . .
C2 C1 P1 120.4(2) . .
C6 C1 P1 120.2(2) . .
C3 C2 C1 119.9(3) . .
C3 C2 H2 120.0 . .
C1 C2 H2 120.0 . .
C2 C3 C4 120.1(3) . .
C2 C3 H3 119.9 . .
C4 C3 H3 119.9 . .
C3 C4 C5 120.5(3) . .
C3 C4 H4 119.8 . .
C5 C4 H4 119.8 . .
C6 C5 C4 119.9(3) . .
C6 C5 H5 120.1 . .
C4 C5 H5 120.1 . .
C5 C6 C1 120.2(3) . .
C5 C6 H6 119.9 . .
C1 C6 H6 119.9 . .
C8 C7 C12 119.8(3) . .
C8 C7 P1 122.1(2) . .
C12 C7 P1 118.1(2) . .
C7 C8 C9 119.9(3) . .
C7 C8 H8 120.1 . .
C9 C8 H8 120.1 . .
C10 C9 C8 119.8(3) . .
C10 C9 H9 120.1 . .
C8 C9 H9 120.1 . .
C9 C10 C11 120.9(3) . .
C9 C10 H10 119.6 . .
C11 C10 H10 119.6 . .
C10 C11 C12 119.9(3) . .
C10 C11 H11 120.1 . .
C12 C11 H11 120.1 . .
C11 C12 C7 119.8(3) . .
C11 C12 H12 120.1 . .
C7 C12 H12 120.1 . .
C18 C13 C14 119.9(3) . .
C18 C13 P1 121.8(2) . .
C14 C13 P1 118.3(2) . .
C15 C14 C13 120.0(3) . .
C15 C14 H14 120.0 . .
C13 C14 H14 120.0 . .
C16 C15 C14 119.9(3) . .
C16 C15 H15 120.1 . .
C14 C15 H15 120.1 . .
C15 C16 C17 120.4(3) . .
C15 C16 H16 119.8 . .
C17 C16 H16 119.8 . .
C18 C17 C16 120.1(3) . .
C18 C17 H17 120.0 . .
C16 C17 H17 120.0 . .
C13 C18 C17 119.6(3) . .
C13 C18 H18 120.2 . .
C17 C18 H18 120.2 . .
C20 C19 C24 119.6(3) . .
C20 C19 P1 119.1(2) . .
C24 C19 P1 121.2(2) . .
C21 C20 C19 120.2(3) . .
C21 C20 H20 119.9 . .
C19 C20 H20 119.9 . .
C20 C21 C22 119.7(3) . .
C20 C21 H21 120.1 . .
C22 C21 H21 120.1 . .
C23 C22 C21 120.7(3) . .
C23 C22 H22 119.7 . .
C21 C22 H22 119.7 . .
C22 C23 C24 120.3(3) . .
C22 C23 H23 119.8 . .
C24 C23 H23 119.8 . .
C23 C24 C19 119.4(3) . .
C23 C24 H24 120.3 . .
C19 C24 H24 120.3 . .
O1 U1 O1 179.999(1) . 3_667
O1 U1 Cl2 89.58(7) . 3_667
O1 U1 Cl2 90.42(7) 3_667 3_667
O1 U1 Cl2 90.42(7) . .
O1 U1 Cl2 89.58(7) 3_667 .
Cl2 U1 Cl2 180.0 3_667 .
O1 U1 Cl1 90.13(6) . 3_667
O1 U1 Cl1 89.87(6) 3_667 3_667
Cl2 U1 Cl1 88.69(2) 3_667 3_667
Cl2 U1 Cl1 91.31(2) . 3_667
O1 U1 Cl1 89.87(6) . .
O1 U1 Cl1 90.13(6) 3_667 .
Cl2 U1 Cl1 91.31(2) 3_667 .
Cl2 U1 Cl1 88.69(2) . .
Cl1 U1 Cl1 180.0 3_667 .

loop_
_geom_bond_atom_site_label_1
_geom_bond_atom_site_label_2
_geom_bond_distance
_geom_bond_site_symmetry_2
P1 C19 1.793(3) .
P1 C7 1.793(3) .
P1 C13 1.793(3) .
P1 C1 1.794(3) .
C1 C2 1.402(4) .
C1 C6 1.403(4) .
C2 C3 1.382(4) .
C2 H2 0.9500 .
C3 C4 1.385(4) .
C3 H3 0.9500 .
C4 C5 1.390(4) .
C4 H4 0.9500 .
C5 C6 1.378(4) .
C5 H5 0.9500 .
C6 H6 0.9500 .
C7 C8 1.387(4) .
C7 C12 1.399(4) .
C8 C9 1.394(4) .
C8 H8 0.9500 .
C9 C10 1.376(5) .
C9 H9 0.9500 .
C10 C11 1.380(5) .
C10 H10 0.9500 .
C11 C12 1.386(4) .
C11 H11 0.9500 .
C12 H12 0.9500 .
C13 C18 1.383(4) .
C13 C14 1.397(4) .
C14 C15 1.382(4) .
C14 H14 0.9500 .
C15 C16 1.375(4) .
C15 H15 0.9500 .
C16 C17 1.387(4) .
C16 H16 0.9500 .
C17 C18 1.387(4) .
C17 H17 0.9500 .
C18 H18 0.9500 .
C19 C20 1.395(4) .
C19 C24 1.398(4) .
C20 C21 1.379(4) .
C20 H20 0.9500 .
C21 C22 1.387(4) .
C21 H21 0.9500 .
C22 C23 1.371(5) .
C22 H22 0.9500 .
C23 C24 1.389(4) .
C23 H23 0.9500 .
C24 H24 0.9500 .
U1 O1 1.7757(19) .
U1 O1 1.7757(19) 3_667
U1 Cl2 2.6540(7) 3_667
U1 Cl2 2.6541(7) .
U1 Cl1 2.6705(7) 3_667
U1 Cl1 2.6705(7) .

loop_
_geom_hbond_atom_site_label_D
_geom_hbond_atom_site_label_H
_geom_hbond_atom_site_label_A
_geom_hbond_distance_DH
_geom_hbond_distance_HA
_geom_hbond_distance_DA
_geom_hbond_angle_DHA
_geom_hbond_site_symmetry_A
C4 H4 Cl2 0.95 2.81 3.509(3) 131.6 2_646
C18 H18 Cl2 0.95 2.88 3.636(3) 137.7 2_656
C20 H20 Cl1 0.95 2.85 3.597(3) 136.6 2_656
C5 H5 Cl1 0.95 2.82 3.742(3) 163.3 .
C16 H16 Cl1 0.95 2.75 3.593(3) 148.4 1_565
C15 H15 Cl1 0.95 2.79 3.673(3) 155.3 3_667
C21 H21 O1 0.95 2.47 3.353(4) 154.6 4_575
C11 H11 O1 0.95 2.80 3.727(4) 166.8 2_556
C14 H14 O1 0.95 2.68 3.413(3) 134.1 .
C6 H6 O1 0.95 2.44 3.285(3) 148.3 .

loop_
_geom_torsion_atom_site_label_1
_geom_torsion_atom_site_label_2
_geom_torsion_atom_site_label_3
_geom_torsion_atom_site_label_4
_geom_torsion
C19 P1 C1 C2 -14.3(3)
C7 P1 C1 C2 105.5(2)
C13 P1 C1 C2 -136.7(2)
C19 P1 C1 C6 167.7(2)
C7 P1 C1 C6 -72.5(3)
C13 P1 C1 C6 45.3(3)
C6 C1 C2 C3 -0.6(4)
P1 C1 C2 C3 -178.6(2)
C1 C2 C3 C4 0.5(4)
C2 C3 C4 C5 0.4(5)
C3 C4 C5 C6 -1.3(5)
C4 C5 C6 C1 1.1(5)
C2 C1 C6 C5 -0.2(4)
P1 C1 C6 C5 177.8(2)
C19 P1 C7 C8 110.0(2)
C13 P1 C7 C8 -129.3(2)
C1 P1 C7 C8 -8.7(3)
C19 P1 C7 C12 -68.5(3)
C13 P1 C7 C12 52.3(2)
C1 P1 C7 C12 172.9(2)
C12 C7 C8 C9 0.3(4)
P1 C7 C8 C9 -178.1(2)
C7 C8 C9 C10 1.3(4)
C8 C9 C10 C11 -1.9(5)
C9 C10 C11 C12 1.0(5)
C10 C11 C12 C7 0.6(4)
C8 C7 C12 C11 -1.2(4)
P1 C7 C12 C11 177.3(2)
C19 P1 C13 C18 -12.2(3)
C7 P1 C13 C18 -132.1(2)
C1 P1 C13 C18 108.3(2)
C19 P1 C13 C14 168.9(2)
C7 P1 C13 C14 48.9(3)
C1 P1 C13 C14 -70.7(2)
C18 C13 C14 C15 -1.0(4)
P1 C13 C14 C15 178.0(2)
C13 C14 C15 C16 1.1(4)
C14 C15 C16 C17 -0.4(5)
C15 C16 C17 C18 -0.5(5)
C14 C13 C18 C17 0.1(4)
P1 C13 C18 C17 -178.8(2)
C16 C17 C18 C13 0.6(4)
C7 P1 C19 C20 -176.0(2)
C13 P1 C19 C20 66.1(3)
C1 P1 C19 C20 -56.3(3)
C7 P1 C19 C24 1.0(3)
C13 P1 C19 C24 -116.9(3)
C1 P1 C19 C24 120.7(3)
C24 C19 C20 C21 -0.5(5)
P1 C19 C20 C21 176.5(2)
C19 C20 C21 C22 0.0(5)
C20 C21 C22 C23 -0.1(5)
C21 C22 C23 C24 0.7(5)
C22 C23 C24 C19 -1.2(5)
C20 C19 C24 C23 1.1(5)
P1 C19 C24 C23 -175.9(3)
